data_4115648
loop_
_publ_author_name
'Arkadi Vigalok'
'Zhengguo Zhu'
'Timothy M. Swager'

_publ_section_title
;
 Conducting Polymers Incorporating Tungsten-Capped Calixarenes
;
_journal_name_full 'Journal of the American Chemical Society'
_journal_page_first 7917
_journal_page_last 7918
_journal_paper_doi 10.1021/ja0160142
_journal_volume 123
_journal_year 2001
_chemical_formula_sum 'C78 H70 Cl12 I2 O6 W'
_chemical_formula_weight 1966.39
_chemical_name_systematic
; 
 ? 
;
_space_group_IT_number 15
_symmetry_cell_setting monoclinic
_symmetry_space_group_name_Hall '-I 2ya'
_symmetry_space_group_name_H-M 'I 1 2/a 1'
_atom_sites_solution_hydrogens geom
_atom_sites_solution_primary direct
_atom_sites_solution_secondary difmap
_audit_creation_method SHELXL-97
_cell_angle_alpha 90.00
_cell_angle_beta 92.702(2)
_cell_angle_gamma 90.00
_cell_formula_units_Z 4
_cell_length_a 26.574(4)
_cell_length_b 10.2177(15)
_cell_length_c 28.363(7)
_cell_measurement_temperature 183(2)
_cell_volume 7693(2)
_computing_cell_refinement 'Bruker SMART'
_computing_data_collection 'Bruker SMART'
_computing_data_reduction 'Bruker SHELXTL'
_computing_molecular_graphics 'Bruker SHELXTL'
_computing_publication_material 'Bruker SHELXTL'
_computing_structure_refinement 'SHELXL-97 (Sheldrick, 1997)'
_computing_structure_solution 'SHELXS-97 (Sheldrick, 1990)'
_diffrn_ambient_temperature 183(2)
_diffrn_measured_fraction_theta_full 0.998
_diffrn_measured_fraction_theta_max 0.998
_diffrn_measurement_device_type 'CCD area detector'
_diffrn_measurement_method 'phi and omega scans'
_diffrn_radiation_monochromator graphite
_diffrn_radiation_source 'fine-focus sealed tube'
_diffrn_radiation_type MoK\a
_diffrn_radiation_wavelength 0.71073
_diffrn_reflns_av_R_equivalents 0.0900
_diffrn_reflns_av_sigmaI/netI 0.1005
_diffrn_reflns_limit_h_max 25
_diffrn_reflns_limit_h_min -14
_diffrn_reflns_limit_k_max 9
_diffrn_reflns_limit_k_min -9
_diffrn_reflns_limit_l_max 26
_diffrn_reflns_limit_l_min -27
_diffrn_reflns_number 11000
_diffrn_reflns_theta_full 20.00
_diffrn_reflns_theta_max 20.00
_diffrn_reflns_theta_min 2.12
_exptl_absorpt_coefficient_mu 2.773
_exptl_absorpt_correction_T_max 0.9966
_exptl_absorpt_correction_T_min 0.6895
_exptl_absorpt_correction_type empirical
_exptl_crystal_colour red
_exptl_crystal_density_diffrn 1.698
_exptl_crystal_description needle
_exptl_crystal_F_000 3880
_exptl_crystal_size_max .04
_exptl_crystal_size_mid .04
_exptl_crystal_size_min .2
_refine_diff_density_max 1.751
_refine_diff_density_min -1.248
_refine_diff_density_rms 0.166
_refine_ls_extinction_coef 0.00056(11)
_refine_ls_extinction_expression Fc^*^=kFc[1+0.001xFc^2^\l^3^/sin(2\q)]^-1/4^
_refine_ls_extinction_method SHELXL
_refine_ls_goodness_of_fit_ref 1.072
_refine_ls_hydrogen_treatment mixed
_refine_ls_matrix_type full
_refine_ls_number_parameters 249
_refine_ls_number_reflns 3576
_refine_ls_number_restraints 0
_refine_ls_restrained_S_all 1.072
_refine_ls_R_factor_all 0.1175
_refine_ls_R_factor_gt 0.0778
_refine_ls_shift/su_max 0.000
_refine_ls_shift/su_mean 0.000
_refine_ls_structure_factor_coef Fsqd
_refine_ls_weighting_details 'calc w=1/[\s^2^(Fo^2^)+(0.1273P)^2^+0.0000P] where P=(Fo^2^+2Fc^2^)/3'
_refine_ls_weighting_scheme calc
_refine_ls_wR_factor_gt 0.1970
_refine_ls_wR_factor_ref 0.2144
_reflns_number_gt 2420
_reflns_number_total 3576
_reflns_threshold_expression >2sigma(I)
_cod_data_source_file ja0160142_s2.cif
_cod_data_source_block 01016a
_cod_database_code 4115648

loop_
_symmetry_equiv_pos_as_xyz
'x, y, z'
'-x+1/2, y, -z'
'x+1/2, y+1/2, z+1/2'
'-x+1, y+1/2, -z+1/2'
'-x, -y, -z'
'x-1/2, -y, z'
'-x+1/2, -y+1/2, -z+1/2'
'x, -y+1/2, z+1/2'

loop_
_atom_site_label
_atom_site_type_symbol
_atom_site_fract_x
_atom_site_fract_y
_atom_site_fract_z
_atom_site_U_iso_or_equiv
_atom_site_adp_type
_atom_site_occupancy
_atom_site_symmetry_multiplicity
_atom_site_calc_flag
_atom_site_refinement_flags
C1 C 0.2642(6) -0.2705(17) 0.0195(6) 0.034(3) Uiso 1 1 d .
C2 C 0.2779(7) -0.3905(19) 0.0442(7) 0.053(4) Uiso 1 1 d .
C3 C 0.2617(7) -0.5107(18) 0.0177(6) 0.056(4) Uiso 1 1 d .
C4 C 0.3038(6) 0.1616(15) 0.0820(6) 0.031(4) Uiso 1 1 d .
C5 C 0.2778(5) 0.1851(14) 0.1209(5) 0.019(4) Uiso 1 1 d .
C6 C 0.3043(5) 0.2399(14) 0.1600(5) 0.024(4) Uiso 1 1 d .
H6 H 0.2866 0.2608 0.1873 0.028 Uiso 1 1 calc R
C7 C 0.3560(6) 0.2646(15) 0.1597(5) 0.028(4) Uiso 1 1 d .
C8 C 0.3805(6) 0.2342(14) 0.1193(5) 0.027(4) Uiso 1 1 d .
H8 H 0.4157 0.2494 0.1190 0.032 Uiso 1 1 calc R
C9 C 0.3555(6) 0.1813(15) 0.0782(6) 0.034(3) Uiso 1 1 d .
C10 C 0.3811(6) 0.1396(14) 0.0359(5) 0.023(4) Uiso 1 1 d .
H10A H 0.3767 0.0438 0.0325 0.027 Uiso 1 1 calc R
H10B H 0.4176 0.1564 0.0414 0.027 Uiso 1 1 calc R
C11 C 0.3640(7) 0.2041(19) -0.0113(7) 0.053(4) Uiso 1 1 d .
C12 C 0.3814(7) 0.3280(18) -0.0212(7) 0.051(4) Uiso 1 1 d .
H12 H 0.4044 0.3695 0.0008 0.061 Uiso 1 1 calc R
C13 C 0.3662(6) 0.3940(14) -0.0628(5) 0.026(4) Uiso 1 1 d .
C14 C 0.3326(7) 0.3316(19) -0.0934(7) 0.056(4) Uiso 1 1 d .
H14 H 0.3223 0.3758 -0.1218 0.067 Uiso 1 1 calc R
C15 C 0.3125(6) 0.2075(15) -0.0857(5) 0.028(4) Uiso 1 1 d .
C16 C 0.3299(6) 0.1451(16) -0.0436(6) 0.031(4) Uiso 1 1 d .
C17 C 0.2222(6) 0.1443(15) 0.1226(5) 0.028(4) Uiso 1 1 d .
H17A H 0.2199 0.0482 0.1189 0.034 Uiso 1 1 calc R
H17B H 0.2101 0.1663 0.1542 0.034 Uiso 1 1 calc R
C18 C 0.3865(6) 0.3188(15) 0.2027(5) 0.027(4) Uiso 1 1 d .
C19 C 0.4261(10) 0.412(3) 0.1908(9) 0.106(9) Uiso 1 1 d .
H19A H 0.4101 0.4925 0.1776 0.127 Uiso 1 1 calc R
H19B H 0.4465 0.3732 0.1660 0.127 Uiso 1 1 calc R
C20 C 0.4117(9) 0.207(2) 0.2290(8) 0.092(8) Uiso 1 1 d .
H20A H 0.4355 0.1635 0.2082 0.111 Uiso 1 1 calc R
H20B H 0.3858 0.1414 0.2368 0.111 Uiso 1 1 calc R
C21 C 0.3525(9) 0.386(2) 0.2375(8) 0.087(8) Uiso 1 1 d .
H21A H 0.3279 0.3225 0.2491 0.105 Uiso 1 1 calc R
H21B H 0.3336 0.4581 0.2214 0.105 Uiso 1 1 calc R
C22 C 0.3854(8) 0.443(2) 0.2805(8) 0.072(7) Uiso 1 1 d .
H22 H 0.3634 0.4924 0.3018 0.086 Uiso 1 1 calc R
C23 C 0.4248(9) 0.532(2) 0.2627(9) 0.088(8) Uiso 1 1 d .
H23A H 0.4411 0.5802 0.2894 0.106 Uiso 1 1 calc R
H23B H 0.4090 0.5959 0.2405 0.106 Uiso 1 1 calc R
C24 C 0.4646(7) 0.4528(18) 0.2374(7) 0.051(4) Uiso 1 1 d .
H24 H 0.4939 0.5074 0.2284 0.061 Uiso 1 1 calc R
C25 C 0.4793(9) 0.333(2) 0.2574(8) 0.080(7) Uiso 1 1 d .
H25 H 0.5133 0.3042 0.2564 0.096 Uiso 1 1 calc R
C26 C 0.4430(9) 0.253(2) 0.2792(8) 0.087(8) Uiso 1 1 d .
H26 H 0.4583 0.1782 0.2974 0.105 Uiso 1 1 calc R
C27 C 0.4053(9) 0.325(2) 0.3050(9) 0.094(8) Uiso 1 1 d .
H27 H 0.3946 0.2976 0.3349 0.112 Uiso 1 1 calc R
C28 C 0.3887(6) 0.5307(14) -0.0741(5) 0.030(4) Uiso 1 1 d .
C29 C 0.4093(10) 0.533(2) -0.1221(10) 0.104(9) Uiso 1 1 d .
H29A H 0.3819 0.5114 -0.1457 0.125 Uiso 1 1 calc R
H29B H 0.4355 0.4644 -0.1239 0.125 Uiso 1 1 calc R
C30 C 0.3457(10) 0.630(3) -0.0750(11) 0.118(10) Uiso 1 1 d .
H30A H 0.3299 0.6298 -0.0440 0.141 Uiso 1 1 calc R
H30B H 0.3197 0.6042 -0.0994 0.141 Uiso 1 1 calc R
C31 C 0.4267(10) 0.575(3) -0.0391(9) 0.100(8) Uiso 1 1 d .
H31A H 0.4546 0.5104 -0.0378 0.120 Uiso 1 1 calc R
H31B H 0.4116 0.5742 -0.0078 0.120 Uiso 1 1 calc R
C32 C 0.4510(8) 0.723(2) -0.0479(7) 0.063(6) Uiso 1 1 d .
H32 H 0.4772 0.7516 -0.0235 0.076 Uiso 1 1 calc R
C33 C 0.4028(8) 0.800(2) -0.0481(8) 0.074(7) Uiso 1 1 d .
H33 H 0.3962 0.8579 -0.0231 0.089 Uiso 1 1 calc R
C34 C 0.4698(10) 0.695(2) -0.0938(9) 0.092(8) Uiso 1 1 d .
H34 H 0.5050 0.6864 -0.0973 0.111 Uiso 1 1 calc R
C35 C 0.3669(9) 0.783(2) -0.0868(9) 0.088(8) Uiso 1 1 d .
H35 H 0.3398 0.8512 -0.0881 0.106 Uiso 1 1 calc R
C36 C 0.4343(9) 0.678(2) -0.1357(9) 0.080(7) Uiso 1 1 d .
H36 H 0.4503 0.6816 -0.1669 0.096 Uiso 1 1 calc R
C37 C 0.3863(8) 0.751(2) -0.1334(8) 0.064(6) Uiso 1 1 d .
H37 H 0.3682 0.7775 -0.1616 0.077 Uiso 1 1 calc R
C38 C 0.1999(10) 0.566(3) 0.2778(10) 0.103(9) Uiso 1 1 d .
H38 H 0.1899 0.4948 0.2996 0.123 Uiso 1 1 calc R
C39 C 0.0415(9) 0.675(2) 0.4142(9) 0.085(7) Uiso 1 1 d .
H39 H 0.0673 0.6780 0.4410 0.102 Uiso 1 1 calc R
Cl1 Cl 0.0354(4) 0.8261(8) 0.3921(5) 0.186(5) Uani 1 1 d .
Cl2 Cl 0.0626(4) 0.5662(9) 0.3733(3) 0.148(4) Uani 1 1 d .
Cl3 Cl 0.2508(5) 0.6441(9) 0.3041(4) 0.188(5) Uani 1 1 d .
Cl4 Cl 0.1469(4) 0.6593(9) 0.2651(3) 0.148(4) Uani 1 1 d .
Cl5 Cl 0.2184(3) 0.4920(8) 0.2267(4) 0.133(3) Uani 1 1 d .
Cl6 Cl -0.0116(4) 0.6201(10) 0.4353(3) 0.168(4) Uani 1 1 d .
I I 0.31972(10) -0.3885(3) 0.10543(11) 0.1950(17) Uani 1 1 d .
O1 O 0.2789(4) 0.1113(10) 0.0440(4) 0.034(3) Uani 1 1 d .
O2 O 0.3103(4) 0.0206(9) -0.0330(4) 0.028(3) Uani 1 1 d .
O3 O 0.2752(4) -0.1503(11) 0.0377(4) 0.038(3) Uani 1 1 d .
W W 0.2500 -0.00390(10) 0.0000 0.0269(5) Uani 1 2 d S

loop_
_atom_site_aniso_label
_atom_site_aniso_U_11
_atom_site_aniso_U_22
_atom_site_aniso_U_33
_atom_site_aniso_U_23
_atom_site_aniso_U_13
_atom_site_aniso_U_12
Cl1 0.168(9) 0.067(5) 0.321(15) 0.042(7) 0.003(9) 0.011(5)
Cl2 0.197(9) 0.156(7) 0.089(6) -0.026(5) -0.017(6) 0.109(7)
Cl3 0.245(12) 0.118(7) 0.188(10) 0.052(7) -0.122(9) -0.045(7)
Cl4 0.186(9) 0.132(7) 0.126(7) 0.029(6) 0.014(6) 0.090(6)
Cl5 0.090(5) 0.116(6) 0.193(9) 0.005(6) 0.021(5) 0.018(5)
Cl6 0.212(10) 0.185(9) 0.111(7) -0.044(7) 0.047(6) -0.109(8)
I 0.146(2) 0.220(3) 0.221(3) 0.174(3) 0.014(2) 0.074(2)
O1 0.048(8) 0.026(6) 0.027(7) -0.006(5) 0.008(6) -0.011(6)
O2 0.022(6) 0.023(6) 0.040(7) 0.003(5) 0.005(5) 0.000(5)
O3 0.029(7) 0.045(8) 0.040(8) 0.007(6) 0.000(6) 0.012(6)
W 0.0288(7) 0.0186(6) 0.0331(7) 0.000 -0.0010(4) 0.000

loop_
_atom_type_symbol
_atom_type_description
_atom_type_scat_dispersion_real
_atom_type_scat_dispersion_imag
_atom_type_scat_source
C C 0.0033 0.0016 'International Tables Vol C Tables 4.2.6.8 and 6.1.1.4'
H H 0.0000 0.0000 'International Tables Vol C Tables 4.2.6.8 and 6.1.1.4'
O O 0.0106 0.0060 'International Tables Vol C Tables 4.2.6.8 and 6.1.1.4'
I I -0.4742 1.8119 'International Tables Vol C Tables 4.2.6.8 and 6.1.1.4'
W W -0.8490 6.8722 'International Tables Vol C Tables 4.2.6.8 and 6.1.1.4'
Cl Cl 0.1484 0.1585 'International Tables Vol C Tables 4.2.6.8 and 6.1.1.4'

loop_
_geom_angle_atom_site_label_1
_geom_angle_atom_site_label_2
_geom_angle_atom_site_label_3
_geom_angle
_geom_angle_site_symmetry_1
_geom_angle_site_symmetry_3
C1 C1 O3 115.2(8) 2 .
C1 C1 C2 122.1(10) 2 .
O3 C1 C2 122.3(14) . .
C1 C2 C3 113.0(16) . .
C1 C2 I 121.6(13) . .
C3 C2 I 125.2(13) . .
C3 C3 C2 124.7(10) 2 .
O1 C4 C5 118.2(15) . .
O1 C4 C9 116.2(15) . .
C5 C4 C9 125.5(15) . .
C4 C5 C6 117.4(14) . .
C4 C5 C17 120.4(13) . .
C6 C5 C17 122.1(14) . .
C5 C6 C7 121.7(15) . .
C8 C7 C6 117.8(14) . .
C8 C7 C18 119.3(14) . .
C6 C7 C18 122.9(14) . .
C7 C8 C9 123.2(15) . .
C4 C9 C8 114.3(15) . .
C4 C9 C10 121.1(14) . .
C8 C9 C10 124.4(15) . .
C9 C10 C11 117.1(13) . .
C12 C11 C16 118.4(17) . .
C12 C11 C10 118.7(16) . .
C16 C11 C10 122.8(16) . .
C11 C12 C13 121.7(18) . .
C14 C13 C12 117.6(16) . .
C14 C13 C28 121.9(14) . .
C12 C13 C28 120.5(14) . .
C13 C14 C15 124.2(17) . .
C14 C15 C16 115.6(15) . .
C14 C15 C17 120.2(15) . 2
C16 C15 C17 124.0(14) . 2
C11 C16 C15 122.4(15) . .
C11 C16 O2 118.9(14) . .
C15 C16 O2 118.6(13) . .
C15 C17 C5 114.8(13) 2 .
C19 C18 C20 107.5(18) . .
C19 C18 C21 107.9(17) . .
C20 C18 C21 106.5(16) . .
C19 C18 C7 114.0(15) . .
C20 C18 C7 108.9(14) . .
C21 C18 C7 111.7(14) . .
C18 C19 C24 113.2(19) . .
C18 C20 C26 113.2(18) . .
C18 C21 C22 109.9(18) . .
C27 C22 C23 114(2) . .
C27 C22 C21 103.8(19) . .
C23 C22 C21 109.5(19) . .
C22 C23 C24 110(2) . .
C25 C24 C23 117(2) . .
C25 C24 C19 104.4(17) . .
C23 C24 C19 95.1(17) . .
C24 C25 C26 120(2) . .
C25 C26 C27 115(2) . .
C25 C26 C20 96.5(19) . .
C27 C26 C20 103.9(19) . .
C26 C27 C22 114(2) . .
C31 C28 C29 110.3(19) . .
C31 C28 C30 107.5(18) . .
C29 C28 C30 106.4(18) . .
C31 C28 C13 113.3(15) . .
C29 C28 C13 111.2(14) . .
C30 C28 C13 107.8(15) . .
C28 C29 C36 112.8(19) . .
C28 C30 C35 111(2) . .
C28 C31 C32 116.0(19) . .
C34 C32 C33 116(2) . .
C34 C32 C31 96.0(19) . .
C33 C32 C31 97.9(17) . .
C35 C33 C32 119(2) . .
C32 C34 C36 120(2) . .
C33 C35 C37 118(2) . .
C33 C35 C30 100(2) . .
C37 C35 C30 96.1(19) . .
C37 C36 C34 115(2) . .
C37 C36 C29 94.9(18) . .
C34 C36 C29 99.2(19) . .
C35 C37 C36 119(2) . .
Cl3 C38 Cl4 117.0(17) . .
Cl3 C38 Cl5 108.6(16) . .
Cl4 C38 Cl5 109.3(15) . .
Cl6 C39 Cl1 112.2(15) . .
Cl6 C39 Cl2 109.9(14) . .
Cl1 C39 Cl2 111.9(15) . .
C4 O1 W 163.1(10) . .
C16 O2 W 123.3(9) . .
C1 O3 W 115.1(9) . .
O1 W O1 101.2(6) . 2
O1 W O2 85.2(4) . .
O1 W O2 85.2(4) 2 .
O1 W O2 85.2(4) . 2
O1 W O2 85.2(4) 2 2
O2 W O2 164.9(6) . 2
O1 W O3 168.9(5) . 2
O1 W O3 89.8(5) 2 2
O2 W O3 96.1(4) . 2
O2 W O3 95.5(4) 2 2
O1 W O3 89.8(5) . .
O1 W O3 168.9(5) 2 .
O2 W O3 95.5(4) . .
O2 W O3 96.1(4) 2 .
O3 W O3 79.1(7) 2 .

loop_
_geom_bond_atom_site_label_1
_geom_bond_atom_site_label_2
_geom_bond_distance
_geom_bond_site_symmetry_2
C1 C1 1.31(3) 2
C1 O3 1.360(18) .
C1 C2 1.45(2) .
C2 C3 1.49(2) .
C2 I 2.015(19) .
C3 C3 1.16(3) 2
C4 O1 1.342(18) .
C4 C5 1.35(2) .
C4 C9 1.40(2) .
C5 C6 1.399(19) .
C5 C17 1.54(2) .
C6 C7 1.40(2) .
C7 C8 1.38(2) .
C7 C18 1.54(2) .
C8 C9 1.42(2) .
C9 C10 1.47(2) .
C10 C11 1.54(2) .
C11 C12 1.38(2) .
C11 C16 1.40(2) .
C12 C13 1.40(2) .
C13 C14 1.38(2) .
C13 C28 1.56(2) .
C14 C15 1.40(2) .
C15 C16 1.41(2) .
C15 C17 1.51(2) 2
C16 O2 1.412(18) .
C17 C15 1.51(2) 2
C18 C19 1.47(3) .
C18 C20 1.51(3) .
C18 C21 1.53(3) .
C19 C24 1.69(3) .
C20 C26 1.68(3) .
C21 C22 1.57(3) .
C22 C27 1.48(3) .
C22 C23 1.49(3) .
C23 C24 1.53(3) .
C24 C25 1.40(3) .
C25 C26 1.42(3) .
C26 C27 1.46(3) .
C28 C31 1.45(3) .
C28 C29 1.49(3) .
C28 C30 1.53(3) .
C29 C36 1.68(3) .
C30 C35 1.71(3) .
C31 C32 1.67(3) .
C32 C34 1.45(3) .
C32 C33 1.50(3) .
C33 C35 1.43(3) .
C34 C36 1.49(3) .
C35 C37 1.48(3) .
C36 C37 1.48(3) .
C38 Cl3 1.71(3) .
C38 Cl4 1.72(3) .
C38 Cl5 1.73(3) .
C39 Cl6 1.65(2) .
C39 Cl1 1.68(2) .
C39 Cl2 1.72(2) .
O1 W 1.855(10) .
O2 W 1.910(10) .
O3 W 1.940(10) .
W O1 1.855(10) 2
W O2 1.910(10) 2
W O3 1.940(10) 2
